data_7020575
loop_
_publ_author_name
'Jones, Michael W.'
'Baldwin, Jack E.'
'Cowley, Andrew R.'
'Dilworth, Jonathan R.'
'Karpov, Alexei'
'Smiljanic, Nicolas'
'Thompson, Amber L.'
'Adlington, Robert M.'

_publ_section_title
;
 Synthesis of new bulky bis(pyrazolyl)methane carboxylate
 (heteroscorpionate) ligands and their complexes with iron, manganese and
 nickel.
;
_journal_issue 46
_journal_name_full 'Dalton transactions (Cambridge, England : 2003)'
_journal_page_first 14068
_journal_page_last 14086
_journal_paper_doi 10.1039/c2dt31859h
_journal_volume 41
_journal_year 2012
_chemical_formula_moiety 'C88 H94 Mn N8 O12, 2(C H2 Cl2)'
_chemical_formula_sum 'C90 H98 Cl4 Mn N8 O12'
_chemical_formula_weight 1680.55
_chemical_melting_point ?
_space_group_IT_number 2
_symmetry_cell_setting triclinic
_symmetry_space_group_name_Hall '-P 1'
_symmetry_space_group_name_H-M 'P -1'
_atom_sites_solution_hydrogens geom
_atom_sites_solution_primary direct
_audit_creation_date 11-02-17
_audit_creation_method CRYSTALS_ver_14.18
_cell_angle_alpha 79.745(2)
_cell_angle_beta 66.043(2)
_cell_angle_gamma 84.906(2)
_cell_formula_units_Z 1
_cell_length_a 12.6238(3)
_cell_length_b 13.0182(3)
_cell_length_c 14.6494(4)
_cell_measurement_reflns_used 24723
_cell_measurement_temperature 150
_cell_measurement_theta_max 77
_cell_measurement_theta_min 3
_cell_volume 2164.56(10)
_computing_cell_refinement 'CrysAlis, (Oxford Diffraction, 2002)'
_computing_data_collection 'SuperNova, (Oxford Diffraction, 2010)'
_computing_data_reduction 'CrysAlis, (Oxford Diffraction, 2002)'
_computing_molecular_graphics 'CAMERON (Watkin et al., 1996)'
_computing_publication_material 'CRYSTALS (Betteridge et al., 2003)'
_computing_structure_refinement 'CRYSTALS (Betteridge et al., 2003)'
_computing_structure_solution 'SIR92 (Altomare et al., 1994)'
_diffrn_ambient_temperature 150
_diffrn_measured_fraction_theta_full 0.995
_diffrn_measured_fraction_theta_max 0.991
_diffrn_measurement_device Area
_diffrn_measurement_device_type 'Oxford Diffraction SuperNova'
_diffrn_measurement_method \w
_diffrn_radiation_monochromator graphite
_diffrn_radiation_type 'Cu K\a'
_diffrn_radiation_wavelength 1.54180
_diffrn_reflns_av_R_equivalents 0.056
_diffrn_reflns_limit_h_max 15
_diffrn_reflns_limit_h_min -15
_diffrn_reflns_limit_k_max 16
_diffrn_reflns_limit_k_min -16
_diffrn_reflns_limit_l_max 18
_diffrn_reflns_limit_l_min -17
_diffrn_reflns_number 101578
_diffrn_reflns_theta_full 75.281
_diffrn_reflns_theta_max 76.817
_diffrn_reflns_theta_min 3.342
_diffrn_standards_number 0
_exptl_absorpt_coefficient_mu 2.899
_exptl_absorpt_correction_T_max 0.87
_exptl_absorpt_correction_T_min 0.72
_exptl_absorpt_correction_type multi-scan
_exptl_absorpt_process_details
;
CrysAlisPro, Agilent Technologies (Oxford Diffraction, 2002),
Empirical absorption correction using spherical harmonics,
implemented in SCALE3 ABSPACK scaling algorithm.
;
_exptl_crystal_colour clear_pale_colourless
_exptl_crystal_density_diffrn 1.289
_exptl_crystal_density_meas ?
_exptl_crystal_density_method 'not measured'
_exptl_crystal_description plate
_exptl_crystal_F_000 883
_exptl_crystal_size_max 0.200
_exptl_crystal_size_mid 0.100
_exptl_crystal_size_min 0.050
_refine_diff_density_max 0.32
_refine_diff_density_min -0.39
_refine_ls_extinction_method None
_refine_ls_goodness_of_fit_ref 1.0142
_refine_ls_hydrogen_treatment none
_refine_ls_matrix_type full
_refine_ls_number_parameters 548
_refine_ls_number_reflns 9045
_refine_ls_number_restraints 68
_refine_ls_R_factor_all 0.0528
_refine_ls_R_factor_gt 0.0414
_refine_ls_shift/su_max 0.0006932
_refine_ls_shift/su_mean 0.0000386
_refine_ls_structure_factor_coef Fsqd
_refine_ls_weighting_details
;
Method= Modified Sheldrick
w=1/[\s^2^(F^2^) + ( 0.04P)^2^ + 1.00P]
,where P=(max(Fo^2^,0) + 2Fc^2^)/3
;
_refine_ls_weighting_scheme calc
_refine_ls_wR_factor_all 0.0984
_refine_ls_wR_factor_gt 0.0926
_refine_ls_wR_factor_ref 0.0983
_reflns_limit_h_max 15
_reflns_limit_h_min -14
_reflns_limit_k_max 16
_reflns_limit_k_min -15
_reflns_limit_l_max 18
_reflns_limit_l_min 0
_reflns_number_gt 7555
_reflns_number_total 9047
_reflns_threshold_expression I>2.0\s(I)
_oxford_diffrn_Wilson_B_factor 2.69
_oxford_diffrn_Wilson_scale 0.05
_oxford_refine_ls_r_factor_ref 0.0527
_oxford_refine_ls_scale 3.96(3)
_oxford_reflns_number_all 9047
_oxford_reflns_threshold_expression_ref I>-3.0\s(I)
_oxford_structure_analysis_title 002mwj11/6329
_cod_data_source_file c2dt31859h.txt
_cod_data_source_block 14
_cod_depositor_comments
;
The following automatic conversions were performed:

'_chemical_melting_point' value 'not measured' was changed to '?' -
the value is undefined or not given.

'_symmetry_cell_setting' value
'Triclinic' changed to 'triclinic' according to
/home/saulius/struct/CIF-dictionaries/cif_core.dic dictionary named
'cif_core.dic' version 2.4.2 from
2011-04-26.

'_atom_sites_solution_primary' value 'Direct' changed to
'direct' according to
/home/saulius/struct/CIF-dictionaries/cif_core.dic dictionary named
'cif_core.dic' version 2.4.2 from 2011-04-26.

Automatic conversion script
Id: cif_fix_values 1891 2012-01-12 08:04:46Z andrius 

The following automatic conversions were performed:

'_exptl_crystal_density_meas' value 'not measured' was changed to '?'
- the value is perceived as not measured.

Automatic conversion script
Id: cif_fix_values 3008 2015-01-20 13:52:24Z robertas 
;
_cod_original_sg_symbol_H-M 'P -1 '
_cod_original_formula_sum 'C90 H98 Cl4 Mn1 N8 O12'
_cod_database_code 7020575

loop_
_symmetry_equiv_pos_as_xyz
x,y,z
-x,-y,-z

loop_
_atom_site_label
_atom_site_type_symbol
_atom_site_fract_x
_atom_site_fract_y
_atom_site_fract_z
_atom_site_U_iso_or_equiv
_atom_site_occupancy
_atom_site_adp_type
_atom_site_refinement_flags_posn
_atom_site_refinement_flags_occupancy
_atom_site_disorder_assembly
_atom_site_disorder_group
Mn1 Mn 0.0000 1.0000 0.5000 0.0231 1.0000 Uani S . . .
O2 O -0.01765(9) 0.84222(8) 0.55510(8) 0.0265 1.0000 Uani . . . .
C3 C -0.02088(13) 0.77393(12) 0.50389(12) 0.0250 1.0000 Uani . . . .
O4 O -0.06128(11) 0.68657(9) 0.53642(9) 0.0353 1.0000 Uani . . . .
C5 C 0.03519(12) 0.80442(12) 0.38669(12) 0.0233 1.0000 Uani . . . .
N6 N 0.15270(11) 0.84385(10) 0.35048(10) 0.0234 1.0000 Uani . . . .
N7 N 0.17072(11) 0.93709(10) 0.37211(10) 0.0238 1.0000 Uani . . . .
C8 C 0.28568(13) 0.95228(12) 0.32136(12) 0.0247 1.0000 Uani . . . .
C9 C 0.33832(13) 0.87021(13) 0.26754(13) 0.0277 1.0000 Uani . . . .
C10 C 0.25213(13) 0.80212(12) 0.28641(12) 0.0248 1.0000 Uani . . . .
C11 C 0.25877(13) 0.70302(12) 0.24905(13) 0.0269 1.0000 Uani . . . .
C12 C 0.21737(14) 0.61031(13) 0.31373(15) 0.0331 1.0000 Uani . . . .
C13 C 0.22771(16) 0.51747(14) 0.27622(17) 0.0422 1.0000 Uani . . . .
C14 C 0.28158(17) 0.51777(16) 0.17314(19) 0.0480 1.0000 Uani . . . .
C15 C 0.32387(17) 0.60859(16) 0.10674(17) 0.0442 1.0000 Uani . . . .
C16 C 0.31191(15) 0.70232(14) 0.14387(14) 0.0341 1.0000 Uani . . . .
O17 O 0.34565(12) 0.79702(11) 0.08686(10) 0.0441 1.0000 Uani . . . .
C18 C 0.41076(19) 0.8082(2) -0.02086(15) 0.0533 1.0000 Uani . . . .
C19 C 0.3977(2) 0.9231(2) -0.05666(18) 0.0696 1.0000 Uani . . . .
C20 C 0.5349(2) 0.7741(3) -0.0439(2) 0.0809 1.0000 Uani . . . .
C21 C 0.34175(13) 1.04501(12) 0.32623(12) 0.0256 1.0000 Uani . . . .
C22 C 0.45573(14) 1.03784(13) 0.32281(13) 0.0285 1.0000 Uani . . . .
O23 O 0.50769(10) 0.94172(9) 0.31401(11) 0.0368 1.0000 Uani . . . .
C24 C 0.62654(14) 0.92460(14) 0.30370(15) 0.0346 1.0000 Uani . . . .
C25 C 0.62922(17) 0.90001(17) 0.40728(16) 0.0435 1.0000 Uani . . . .
C26 C 0.67086(17) 0.83559(16) 0.24344(17) 0.0458 1.0000 Uani . . . .
C27 C 0.50821(15) 1.12561(14) 0.32644(14) 0.0346 1.0000 Uani . . . .
C28 C 0.44927(16) 1.22094(14) 0.33246(15) 0.0376 1.0000 Uani . . . .
C29 C 0.33813(15) 1.22926(14) 0.33491(15) 0.0361 1.0000 Uani . . . .
C30 C 0.28541(14) 1.14163(13) 0.33167(13) 0.0300 1.0000 Uani . . . .
N31 N -0.03422(11) 0.87982(10) 0.34744(10) 0.0235 1.0000 Uani . . . .
N32 N -0.07444(11) 0.96892(10) 0.38912(10) 0.0238 1.0000 Uani . . . .
C33 C -0.10670(13) 1.03276(12) 0.32174(13) 0.0256 1.0000 Uani . . . .
C34 C -0.16597(13) 1.13382(12) 0.34450(13) 0.0266 1.0000 Uani . . . .
C35 C -0.13895(14) 1.22280(13) 0.27119(14) 0.0312 1.0000 Uani . . . .
O36 O -0.05333(11) 1.22094(10) 0.17585(10) 0.0368 1.0000 Uani . . . .
C37 C 0.06495(16) 1.20854(15) 0.17001(16) 0.0404 1.0000 Uani . . . .
C38 C 0.1365(2) 1.1802(2) 0.0666(2) 0.0634 1.0000 Uani . . . .
C39 C 0.1038(2) 1.30636(17) 0.18812(19) 0.0540 1.0000 Uani . . . .
C40 C -0.20281(17) 1.31478(14) 0.29183(16) 0.0405 1.0000 Uani . . . .
C41 C -0.29121(17) 1.31920(15) 0.38594(17) 0.0426 1.0000 Uani . . . .
C42 C -0.31639(15) 1.23264(15) 0.46031(16) 0.0372 1.0000 Uani . . . .
C43 C -0.25490(14) 1.14005(13) 0.43897(13) 0.0304 1.0000 Uani . . . .
C44 C -0.08391(14) 0.98565(13) 0.23671(13) 0.0276 1.0000 Uani . . . .
C45 C -0.03745(13) 0.88858(13) 0.25418(12) 0.0259 1.0000 Uani . . . .
C46 C 0.00175(14) 0.80693(13) 0.18860(13) 0.0286 1.0000 Uani . . . .
C47 C -0.04060(14) 0.70485(13) 0.22268(14) 0.0309 1.0000 Uani . . . .
O48 O -0.11623(10) 0.68630(9) 0.32119(9) 0.0336 1.0000 Uani . . . .
C49 C -0.16809(15) 0.58435(13) 0.36463(15) 0.0347 1.0000 Uani . . . .
C50 C -0.27301(17) 0.60286(16) 0.45822(16) 0.0443 1.0000 Uani . . . .
C51 C -0.08292(18) 0.50740(15) 0.38909(17) 0.0427 1.0000 Uani . . . .
C52 C -0.00703(17) 0.63315(15) 0.15539(16) 0.0402 1.0000 Uani . . . .
C53 C 0.06686(19) 0.66313(17) 0.05545(16) 0.0463 1.0000 Uani . . . .
C54 C 0.10820(18) 0.76297(17) 0.02090(15) 0.0443 1.0000 Uani . . . .
C55 C 0.07574(16) 0.83457(15) 0.08754(14) 0.0361 1.0000 Uani . . . .
H51 H 0.0429 0.7421 0.3577 0.0269 1.0000 Uiso R . . .
H91 H 0.4188 0.8626 0.2262 0.0327 1.0000 Uiso R . . .
H121 H 0.1812 0.6115 0.3847 0.0389 1.0000 Uiso R . . .
H131 H 0.1977 0.4553 0.3206 0.0517 1.0000 Uiso R . . .
H141 H 0.2890 0.4556 0.1482 0.0580 1.0000 Uiso R . . .
H151 H 0.3610 0.6078 0.0361 0.0531 1.0000 Uiso R . . .
H181 H 0.3735 0.7643 -0.0483 0.0631 1.0000 Uiso R . . .
H193 H 0.4458 0.9383 -0.1291 0.1036 1.0000 Uiso R . . .
H191 H 0.4222 0.9653 -0.0200 0.1040 1.0000 Uiso R . . .
H192 H 0.3163 0.9382 -0.0445 0.1040 1.0000 Uiso R . . .
H201 H 0.5790 0.7842 -0.1158 0.1202 1.0000 Uiso R . . .
H202 H 0.5690 0.8155 -0.0137 0.1205 1.0000 Uiso R . . .
H203 H 0.5421 0.7011 -0.0181 0.1197 1.0000 Uiso R . . .
H241 H 0.6716 0.9891 0.2657 0.0410 1.0000 Uiso R . . .
H252 H 0.7071 0.8814 0.4011 0.0645 1.0000 Uiso R . . .
H253 H 0.6020 0.9607 0.4433 0.0647 1.0000 Uiso R . . .
H251 H 0.5792 0.8411 0.4473 0.0645 1.0000 Uiso R . . .
H261 H 0.7513 0.8187 0.2334 0.0690 1.0000 Uiso R . . .
H263 H 0.6652 0.8554 0.1780 0.0684 1.0000 Uiso R . . .
H262 H 0.6243 0.7742 0.2786 0.0686 1.0000 Uiso R . . .
H271 H 0.5846 1.1209 0.3252 0.0420 1.0000 Uiso R . . .
H281 H 0.4850 1.2797 0.3365 0.0446 1.0000 Uiso R . . .
H291 H 0.2976 1.2941 0.3376 0.0433 1.0000 Uiso R . . .
H301 H 0.2098 1.1478 0.3338 0.0363 1.0000 Uiso R . . .
H371 H 0.0676 1.1495 0.2228 0.0471 1.0000 Uiso R . . .
H383 H 0.2167 1.1666 0.0577 0.0943 1.0000 Uiso R . . .
H381 H 0.1343 1.2389 0.0142 0.0944 1.0000 Uiso R . . .
H382 H 0.1064 1.1169 0.0593 0.0946 1.0000 Uiso R . . .
H391 H 0.1846 1.2961 0.1817 0.0802 1.0000 Uiso R . . .
H392 H 0.1001 1.3628 0.1345 0.0794 1.0000 Uiso R . . .
H393 H 0.0525 1.3231 0.2554 0.0806 1.0000 Uiso R . . .
H401 H -0.1840 1.3734 0.2406 0.0492 1.0000 Uiso R . . .
H411 H -0.3343 1.3819 0.3979 0.0503 1.0000 Uiso R . . .
H421 H -0.3748 1.2365 0.5249 0.0446 1.0000 Uiso R . . .
H431 H -0.2743 1.0781 0.4888 0.0354 1.0000 Uiso R . . .
H441 H -0.0994 1.0128 0.1804 0.0326 1.0000 Uiso R . . .
H491 H -0.1919 0.5615 0.3150 0.0408 1.0000 Uiso R . . .
H502 H -0.3108 0.5360 0.4935 0.0653 1.0000 Uiso R . . .
H503 H -0.2486 0.6316 0.5038 0.0649 1.0000 Uiso R . . .
H501 H -0.3282 0.6517 0.4415 0.0657 1.0000 Uiso R . . .
H511 H -0.1182 0.4384 0.4163 0.0631 1.0000 Uiso R . . .
H513 H -0.0620 0.5314 0.4387 0.0628 1.0000 Uiso R . . .
H512 H -0.0143 0.5010 0.3286 0.0639 1.0000 Uiso R . . .
H521 H -0.0350 0.5640 0.1766 0.0484 1.0000 Uiso R . . .
H531 H 0.0875 0.6129 0.0106 0.0561 1.0000 Uiso R . . .
H541 H 0.1575 0.7834 -0.0482 0.0524 1.0000 Uiso R . . .
H551 H 0.1033 0.9047 0.0656 0.0424 1.0000 Uiso R . . .
Cl560 Cl 0.5298(2) 0.56040(19) 0.3380(3) 0.0673 0.507(11) Uani D P 1 1
Cl561 Cl 0.5322(4) 0.5549(4) 0.3270(4) 0.1307 0.493(11) Uani D P 1 2
C570 C 0.5413(4) 0.5838(6) 0.2143(4) 0.0759 0.507(11) Uani D P 1 1
C571 C 0.5252(5) 0.5371(12) 0.2200(7) 0.1250 0.493(11) Uani D P 1 2
Cl580 Cl 0.6745(4) 0.5577(5) 0.1257(4) 0.1370 0.507(11) Uani D P 1 1
Cl581 Cl 0.6503(5) 0.5052(6) 0.1311(4) 0.1297 0.493(11) Uani D P 1 2
H5701 H 0.5346 0.6592 0.1978 0.0896 0.507(11) Uiso R P 1 1
H5702 H 0.4803 0.5516 0.2052 0.0905 0.507(11) Uiso R P 1 1
H5711 H 0.4933 0.6010 0.1926 0.1583 0.493(11) Uiso R P 1 2
H5712 H 0.4750 0.4772 0.2383 0.1589 0.493(11) Uiso R P 1 2

loop_
_atom_site_aniso_label
_atom_site_aniso_U_11
_atom_site_aniso_U_22
_atom_site_aniso_U_33
_atom_site_aniso_U_23
_atom_site_aniso_U_13
_atom_site_aniso_U_12
Mn1 0.02138(17) 0.02515(18) 0.0256(2) -0.00620(15) -0.01121(15) -0.00058(14)
O2 0.0254(5) 0.0284(6) 0.0271(6) -0.0056(5) -0.0111(5) -0.0013(4)
C3 0.0192(7) 0.0266(8) 0.0304(9) -0.0035(6) -0.0116(6) 0.0011(6)
O4 0.0419(7) 0.0279(6) 0.0338(7) -0.0022(5) -0.0125(6) -0.0070(5)
C5 0.0190(7) 0.0244(7) 0.0285(8) -0.0053(6) -0.0112(6) -0.0005(6)
N6 0.0186(6) 0.0256(6) 0.0265(7) -0.0067(5) -0.0085(5) -0.0010(5)
N7 0.0202(6) 0.0254(6) 0.0282(7) -0.0060(5) -0.0112(5) -0.0013(5)
C8 0.0212(7) 0.0289(8) 0.0251(8) -0.0038(6) -0.0101(6) -0.0015(6)
C9 0.0201(7) 0.0335(8) 0.0278(9) -0.0080(7) -0.0063(6) -0.0014(6)
C10 0.0221(7) 0.0289(8) 0.0237(8) -0.0054(6) -0.0090(6) 0.0006(6)
C11 0.0196(7) 0.0292(8) 0.0313(9) -0.0076(7) -0.0087(6) 0.0011(6)
C12 0.0265(8) 0.0313(9) 0.0397(10) -0.0058(7) -0.0118(7) 0.0021(7)
C13 0.0317(9) 0.0287(9) 0.0643(14) -0.0067(9) -0.0180(9) 0.0018(7)
C14 0.0370(10) 0.0370(10) 0.0751(16) -0.0281(10) -0.0202(10) 0.0020(8)
C15 0.0356(10) 0.0506(11) 0.0472(12) -0.0257(10) -0.0096(9) -0.0033(8)
C16 0.0288(8) 0.0378(9) 0.0354(10) -0.0121(8) -0.0091(7) -0.0044(7)
O17 0.0512(8) 0.0479(8) 0.0265(7) -0.0077(6) -0.0046(6) -0.0173(6)
C18 0.0490(12) 0.0783(16) 0.0274(10) -0.0095(10) -0.0060(9) -0.0179(11)
C19 0.0755(17) 0.0859(19) 0.0346(12) 0.0099(12) -0.0115(12) -0.0272(15)
C20 0.0476(14) 0.118(3) 0.0560(17) -0.0104(16) 0.0020(12) -0.0116(15)
C21 0.0218(7) 0.0297(8) 0.0246(8) -0.0045(6) -0.0078(6) -0.0041(6)
C22 0.0231(7) 0.0296(8) 0.0323(9) -0.0051(7) -0.0103(7) -0.0016(6)
O23 0.0236(6) 0.0327(6) 0.0604(9) -0.0109(6) -0.0218(6) 0.0008(5)
C24 0.0224(8) 0.0380(9) 0.0468(11) -0.0075(8) -0.0172(8) 0.0010(7)
C25 0.0355(10) 0.0513(11) 0.0472(12) -0.0052(9) -0.0201(9) -0.0063(8)
C26 0.0344(10) 0.0493(11) 0.0605(14) -0.0171(10) -0.0245(10) 0.0089(8)
C27 0.0262(8) 0.0376(9) 0.0427(11) -0.0089(8) -0.0144(8) -0.0050(7)
C28 0.0355(9) 0.0328(9) 0.0466(11) -0.0097(8) -0.0158(8) -0.0074(7)
C29 0.0335(9) 0.0295(9) 0.0446(11) -0.0090(8) -0.0136(8) 0.0001(7)
C30 0.0229(7) 0.0330(8) 0.0327(9) -0.0057(7) -0.0095(7) -0.0008(6)
N31 0.0218(6) 0.0248(6) 0.0275(7) -0.0069(5) -0.0126(5) 0.0003(5)
N32 0.0204(6) 0.0248(6) 0.0290(7) -0.0063(5) -0.0121(5) 0.0004(5)
C33 0.0213(7) 0.0275(8) 0.0301(9) -0.0027(6) -0.0128(6) -0.0029(6)
C34 0.0245(7) 0.0277(8) 0.0339(9) -0.0052(7) -0.0181(7) -0.0002(6)
C35 0.0296(8) 0.0318(8) 0.0363(10) -0.0036(7) -0.0174(7) -0.0029(7)
O36 0.0348(6) 0.0402(7) 0.0350(7) -0.0002(5) -0.0153(6) -0.0030(5)
C37 0.0314(9) 0.0400(10) 0.0471(12) -0.0025(8) -0.0136(8) -0.0061(7)
C38 0.0373(11) 0.0791(17) 0.0674(17) -0.0252(14) -0.0073(11) -0.0074(11)
C39 0.0484(12) 0.0490(12) 0.0650(15) -0.0072(11) -0.0210(11) -0.0134(10)
C40 0.0427(10) 0.0284(9) 0.0535(12) -0.0009(8) -0.0248(10) -0.0003(7)
C41 0.0374(10) 0.0322(9) 0.0628(14) -0.0146(9) -0.0233(10) 0.0078(8)
C42 0.0294(9) 0.0410(10) 0.0446(11) -0.0157(8) -0.0150(8) 0.0025(7)
C43 0.0281(8) 0.0329(8) 0.0345(9) -0.0064(7) -0.0164(7) -0.0008(7)
C44 0.0265(8) 0.0323(8) 0.0277(9) -0.0034(7) -0.0149(7) -0.0023(6)
C45 0.0225(7) 0.0309(8) 0.0268(8) -0.0050(6) -0.0117(6) -0.0033(6)
C46 0.0267(8) 0.0345(8) 0.0306(9) -0.0093(7) -0.0162(7) 0.0014(6)
C47 0.0296(8) 0.0344(9) 0.0352(10) -0.0110(7) -0.0177(7) 0.0020(7)
O48 0.0348(6) 0.0302(6) 0.0363(7) -0.0086(5) -0.0123(5) -0.0046(5)
C49 0.0352(9) 0.0289(8) 0.0450(11) -0.0061(8) -0.0198(8) -0.0059(7)
C50 0.0383(10) 0.0420(10) 0.0498(12) -0.0064(9) -0.0137(9) -0.0071(8)
C51 0.0433(10) 0.0365(10) 0.0534(13) -0.0076(9) -0.0244(10) -0.0001(8)
C52 0.0427(10) 0.0383(10) 0.0478(12) -0.0168(9) -0.0225(9) 0.0011(8)
C53 0.0500(12) 0.0544(12) 0.0428(12) -0.0251(10) -0.0212(10) 0.0059(10)
C54 0.0468(11) 0.0586(13) 0.0299(10) -0.0151(9) -0.0147(9) 0.0007(9)
C55 0.0365(9) 0.0431(10) 0.0316(10) -0.0072(8) -0.0158(8) -0.0017(8)
Cl560 0.0544(12) 0.0526(12) 0.0935(18) 0.0165(10) -0.0369(11) -0.0129(8)
Cl561 0.129(3) 0.149(4) 0.113(3) 0.002(2) -0.059(2) 0.004(2)
C570 0.061(3) 0.082(3) 0.107(3) -0.024(3) -0.053(2) 0.005(2)
C571 0.109(4) 0.153(5) 0.140(4) -0.046(4) -0.071(3) 0.007(4)
Cl580 0.0966(17) 0.126(3) 0.143(3) 0.002(2) -0.0144(16) 0.018(2)
Cl581 0.128(3) 0.144(3) 0.149(3) -0.075(3) -0.080(2) 0.064(2)

loop_
_atom_type_symbol
_atom_type_scat_dispersion_real
_atom_type_scat_dispersion_imag
_atom_type_scat_Cromer_Mann_a1
_atom_type_scat_Cromer_Mann_b1
_atom_type_scat_Cromer_Mann_a2
_atom_type_scat_Cromer_Mann_b2
_atom_type_scat_Cromer_Mann_a3
_atom_type_scat_Cromer_Mann_b3
_atom_type_scat_Cromer_Mann_a4
_atom_type_scat_Cromer_Mann_b4
_atom_type_scat_Cromer_Mann_c
_atom_type_scat_source
C 0.0181 0.0091 2.3100 20.8439 1.0200 10.2075 1.5886 0.5687 0.8650 51.6512 0.2156 'International Tables Vol C 4.2.6.8 and 6.1.1.4'
H 0.0000 0.0000 0.4930 10.5109 0.3229 26.1257 0.1402 3.1424 0.0408 57.7998 0.0030 'International Tables Vol C 4.2.6.8 and 6.1.1.4'
O 0.0492 0.0322 3.0485 13.2771 2.2868 5.7011 1.5463 0.3239 0.8670 32.9089 0.2508 'International Tables Vol C 4.2.6.8 and 6.1.1.4'
N 0.0311 0.0180 12.2126 0.0057 3.1322 9.8933 2.0125 28.9975 1.1663 0.5826 -11.5290 'International Tables Vol C 4.2.6.8 and 6.1.1.4'
Mn -0.5299 2.8052 11.2819 5.3409 7.3573 0.3432 3.0193 17.8674 2.2441 83.7543 1.0896 'International Tables Vol C 4.2.6.8 and 6.1.1.4'
Cl 0.3639 0.7018 11.4604 0.0104 7.1964 1.1662 6.2556 18.5194 1.6455 47.7784 -9.5574 'International Tables Vol C 4.2.6.8 and 6.1.1.4'

loop_
_geom_angle_atom_site_label_1
_geom_angle_site_symmetry_1
_geom_angle_atom_site_label_2
_geom_angle_atom_site_label_3
_geom_angle_site_symmetry_3
_geom_angle
_geom_angle_publ_flag
N32 2_576 Mn1 O2 2_576 86.56(4) yes
N32 2_576 Mn1 N7 2_576 79.46(4) yes
O2 2_576 Mn1 N7 2_576 81.24(4) yes
N32 2_576 Mn1 O2 . 93.44(4) yes
O2 2_576 Mn1 O2 . 179.994 yes
N7 2_576 Mn1 O2 . 98.76(4) yes
N32 2_576 Mn1 N7 . 100.54(4) yes
O2 2_576 Mn1 N7 . 98.76(4) yes
N7 2_576 Mn1 N7 . 179.995 yes
O2 . Mn1 N7 . 81.24(4) yes
N32 2_576 Mn1 N32 . 179.995 yes
O2 2_576 Mn1 N32 . 93.44(4) yes
N7 2_576 Mn1 N32 . 100.54(4) yes
O2 . Mn1 N32 . 86.56(4) yes
N7 . Mn1 N32 . 79.46(4) yes
Mn1 . O2 C3 . 123.59(10) yes
O2 . C3 O4 . 127.26(16) yes
O2 . C3 C5 . 116.33(13) yes
O4 . C3 C5 . 116.40(14) yes
C3 . C5 N6 . 112.37(12) yes
C3 . C5 N31 . 113.19(12) yes
N6 . C5 N31 . 109.31(12) yes
C3 . C5 H51 . 107.7 no
N6 . C5 H51 . 106.0 no
N31 . C5 H51 . 107.9 no
C5 . N6 N7 . 120.58(12) yes
C5 . N6 C10 . 126.86(13) yes
N7 . N6 C10 . 112.27(12) yes
N6 . N7 Mn1 . 111.95(9) yes
N6 . N7 C8 . 104.55(12) yes
Mn1 . N7 C8 . 142.66(10) yes
N7 . C8 C9 . 110.54(13) yes
N7 . C8 C21 . 121.82(14) yes
C9 . C8 C21 . 127.63(14) yes
C8 . C9 C10 . 106.71(14) yes
C8 . C9 H91 . 126.6 no
C10 . C9 H91 . 126.6 no
C9 . C10 N6 . 105.91(14) yes
C9 . C10 C11 . 129.79(14) yes
N6 . C10 C11 . 124.30(13) yes
C10 . C11 C12 . 122.34(16) yes
C10 . C11 C16 . 118.42(15) yes
C12 . C11 C16 . 119.22(16) yes
C11 . C12 C13 . 120.96(18) yes
C11 . C12 H121 . 118.7 no
C13 . C12 H121 . 120.3 no
C12 . C13 C14 . 119.12(18) yes
C12 . C13 H131 . 120.3 no
C14 . C13 H131 . 120.6 no
C13 . C14 C15 . 121.38(18) yes
C13 . C14 H141 . 119.1 no
C15 . C14 H141 . 119.6 no
C14 . C15 C16 . 119.73(19) yes
C14 . C15 H151 . 120.7 no
C16 . C15 H151 . 119.6 no
C11 . C16 C15 . 119.58(17) yes
C11 . C16 O17 . 114.87(15) yes
C15 . C16 O17 . 125.54(18) yes
C16 . O17 C18 . 121.60(16) yes
O17 . C18 C19 . 103.61(19) yes
O17 . C18 C20 . 110.1(2) yes
C19 . C18 C20 . 113.0(2) yes
O17 . C18 H181 . 107.6 no
C19 . C18 H181 . 111.3 no
C20 . C18 H181 . 110.9 no
C18 . C19 H193 . 108.6 no
C18 . C19 H191 . 110.2 no
H193 . C19 H191 . 109.8 no
C18 . C19 H192 . 108.4 no
H193 . C19 H192 . 109.9 no
H191 . C19 H192 . 109.9 no
C18 . C20 H201 . 110.0 no
C18 . C20 H202 . 109.9 no
H201 . C20 H202 . 108.6 no
C18 . C20 H203 . 112.4 no
H201 . C20 H203 . 107.7 no
H202 . C20 H203 . 108.1 no
C8 . C21 C22 . 120.64(14) yes
C8 . C21 C30 . 121.07(14) yes
C22 . C21 C30 . 118.27(14) yes
C21 . C22 O23 . 115.40(14) yes
C21 . C22 C27 . 120.26(15) yes
O23 . C22 C27 . 124.33(15) yes
C22 . O23 C24 . 121.28(13) yes
O23 . C24 C25 . 109.29(15) yes
O23 . C24 C26 . 104.84(14) yes
C25 . C24 C26 . 113.25(17) yes
O23 . C24 H241 . 109.3 no
C25 . C24 H241 . 109.6 no
C26 . C24 H241 . 110.4 no
C24 . C25 H252 . 109.7 no
C24 . C25 H253 . 110.8 no
H252 . C25 H253 . 109.2 no
C24 . C25 H251 . 110.1 no
H252 . C25 H251 . 108.4 no
H253 . C25 H251 . 108.6 no
C24 . C26 H261 . 110.0 no
C24 . C26 H263 . 109.5 no
H261 . C26 H263 . 109.9 no
C24 . C26 H262 . 110.4 no
H261 . C26 H262 . 109.1 no
H263 . C26 H262 . 108.0 no
C22 . C27 C28 . 120.03(16) yes
C22 . C27 H271 . 120.6 no
C28 . C27 H271 . 119.4 no
C27 . C28 C29 . 120.30(16) yes
C27 . C28 H281 . 119.3 no
C29 . C28 H281 . 120.3 no
C28 . C29 C30 . 119.76(16) yes
C28 . C29 H291 . 121.1 no
C30 . C29 H291 . 119.1 no
C29 . C30 C21 . 121.37(15) yes
C29 . C30 H301 . 119.2 no
C21 . C30 H301 . 119.4 no
C5 . N31 N32 . 119.72(12) yes
C5 . N31 C45 . 125.87(13) yes
N32 . N31 C45 . 111.60(12) yes
Mn1 . N32 N31 . 115.37(9) yes
Mn1 . N32 C33 . 132.40(10) yes
N31 . N32 C33 . 105.06(13) yes
N32 . C33 C34 . 121.25(15) yes
N32 . C33 C44 . 110.54(14) yes
C34 . C33 C44 . 128.04(15) yes
C33 . C34 C35 . 121.12(16) yes
C33 . C34 C43 . 119.95(15) yes
C35 . C34 C43 . 118.84(15) yes
C34 . C35 O36 . 121.47(15) yes
C34 . C35 C40 . 119.96(17) yes
O36 . C35 C40 . 118.50(16) yes
C35 . O36 C37 . 115.83(14) yes
O36 . C37 C38 . 105.18(17) yes
O36 . C37 C39 . 110.91(16) yes
C38 . C37 C39 . 113.54(18) yes
O36 . C37 H371 . 108.6 no
C38 . C37 H371 . 109.5 no
C39 . C37 H371 . 109.0 no
C37 . C38 H383 . 110.6 no
C37 . C38 H381 . 109.4 no
H383 . C38 H381 . 108.3 no
C37 . C38 H382 . 109.5 no
H383 . C38 H382 . 108.1 no
H381 . C38 H382 . 110.9 no
C37 . C39 H391 . 108.9 no
C37 . C39 H392 . 106.6 no
H391 . C39 H392 . 109.3 no
C37 . C39 H393 . 110.4 no
H391 . C39 H393 . 111.1 no
H392 . C39 H393 . 110.5 no
C35 . C40 C41 . 120.29(18) yes
C35 . C40 H401 . 118.3 no
C41 . C40 H401 . 121.4 no
C40 . C41 C42 . 120.35(17) yes
C40 . C41 H411 . 118.9 no
C42 . C41 H411 . 120.8 no
C41 . C42 C43 . 119.42(18) yes
C41 . C42 H421 . 120.2 no
C43 . C42 H421 . 120.4 no
C34 . C43 C42 . 121.09(17) yes
C34 . C43 H431 . 118.5 no
C42 . C43 H431 . 120.3 no
C33 . C44 C45 . 106.53(14) yes
C33 . C44 H441 . 127.4 no
C45 . C44 H441 . 126.0 no
C44 . C45 N31 . 106.23(14) yes
C44 . C45 C46 . 128.71(15) yes
N31 . C45 C46 . 125.06(14) yes
C45 . C46 C47 . 122.07(15) yes
C45 . C46 C55 . 118.65(15) yes
C47 . C46 C55 . 119.07(16) yes
C46 . C47 O48 . 114.95(15) yes
C46 . C47 C52 . 119.58(17) yes
O48 . C47 C52 . 125.43(16) yes
C47 . O48 C49 . 120.12(13) yes
O48 . C49 C50 . 104.75(14) yes
O48 . C49 C51 . 110.52(14) yes
C50 . C49 C51 . 112.07(17) yes
O48 . C49 H491 . 107.7 no
C50 . C49 H491 . 110.5 no
C51 . C49 H491 . 111.1 no
C49 . C50 H502 . 109.3 no
C49 . C50 H503 . 109.5 no
H502 . C50 H503 . 108.3 no
C49 . C50 H501 . 111.4 no
H502 . C50 H501 . 109.7 no
H503 . C50 H501 . 108.6 no
C49 . C51 H511 . 109.6 no
C49 . C51 H513 . 109.2 no
H511 . C51 H513 . 109.9 no
C49 . C51 H512 . 110.2 no
H511 . C51 H512 . 108.1 no
H513 . C51 H512 . 109.8 no
C47 . C52 C53 . 119.88(18) yes
C47 . C52 H521 . 121.0 no
C53 . C52 H521 . 119.1 no
C52 . C53 C54 . 121.15(18) yes
C52 . C53 H531 . 118.3 no
C54 . C53 H531 . 120.6 no
C53 . C54 C55 . 119.30(19) yes
C53 . C54 H541 . 120.6 no
C55 . C54 H541 . 120.1 no
C46 . C55 C54 . 121.02(18) yes
C46 . C55 H551 . 117.8 no
C54 . C55 H551 . 121.2 no
Cl560 . C570 Cl580 . 115.30(7) yes
Cl560 . C570 H5701 . 105.6 no
Cl580 . C570 H5701 . 102.0 no
Cl560 . C570 H5702 . 113.1 no
Cl580 . C570 H5702 . 111.2 no
H5701 . C570 H5702 . 108.6 no
Cl561 . C571 Cl581 . 115.33(7) yes
Cl561 . C571 H5711 . 108.9 no
Cl581 . C571 H5711 . 109.1 no
Cl561 . C571 H5712 . 105.5 no
Cl581 . C571 H5712 . 105.8 no
H5711 . C571 H5712 . 112.3 no

loop_
_geom_bond_atom_site_label_1
_geom_bond_atom_site_label_2
_geom_bond_site_symmetry_2
_geom_bond_distance
_geom_bond_publ_flag
Mn1 N32 2_576 2.2861(13) yes
Mn1 O2 2_576 2.0652(11) yes
Mn1 N7 2_576 2.4040(13) yes
Mn1 O2 . 2.0652(11) yes
Mn1 N7 . 2.4040(13) yes
Mn1 N32 . 2.2861(13) yes
O2 C3 . 1.2742(19) yes
C3 O4 . 1.2220(19) yes
C3 C5 . 1.558(2) yes
C5 N6 . 1.4645(18) yes
C5 N31 . 1.4551(19) yes
C5 H51 . 0.961 no
N6 N7 . 1.3675(17) yes
N6 C10 . 1.362(2) yes
N7 C8 . 1.3492(19) yes
C8 C9 . 1.398(2) yes
C8 C21 . 1.479(2) yes
C9 C10 . 1.373(2) yes
C9 H91 . 0.955 no
C10 C11 . 1.472(2) yes
C11 C12 . 1.389(2) yes
C11 C16 . 1.410(2) yes
C12 C13 . 1.389(3) yes
C12 H121 . 0.953 no
C13 C14 . 1.381(3) yes
C13 H131 . 0.942 no
C14 C15 . 1.382(3) yes
C14 H141 . 0.928 no
C15 C16 . 1.394(3) yes
C15 H151 . 0.948 no
C16 O17 . 1.355(2) yes
O17 C18 . 1.440(2) yes
C18 C19 . 1.513(4) yes
C18 C20 . 1.505(4) yes
C18 H181 . 0.996 no
C19 H193 . 0.978 no
C19 H191 . 0.978 no
C19 H192 . 0.976 no
C20 H201 . 0.962 no
C20 H202 . 0.976 no
C20 H203 . 0.970 no
C21 C22 . 1.414(2) yes
C21 C30 . 1.388(2) yes
C22 O23 . 1.362(2) yes
C22 C27 . 1.390(2) yes
O23 C24 . 1.4464(19) yes
C24 C25 . 1.508(3) yes
C24 C26 . 1.511(3) yes
C24 H241 . 1.000 no
C25 H252 . 0.963 no
C25 H253 . 0.987 no
C25 H251 . 0.978 no
C26 H261 . 0.976 no
C26 H263 . 0.977 no
C26 H262 . 0.969 no
C27 C28 . 1.387(3) yes
C27 H271 . 0.954 no
C28 C29 . 1.384(2) yes
C28 H281 . 0.944 no
C29 C30 . 1.388(2) yes
C29 H291 . 0.946 no
C30 H301 . 0.940 no
N31 N32 . 1.3681(18) yes
N31 C45 . 1.368(2) yes
N32 C33 . 1.344(2) yes
C33 C34 . 1.477(2) yes
C33 C44 . 1.400(2) yes
C34 C35 . 1.393(2) yes
C34 C43 . 1.394(2) yes
C35 O36 . 1.379(2) yes
C35 C40 . 1.391(3) yes
O36 C37 . 1.456(2) yes
C37 C38 . 1.509(3) yes
C37 C39 . 1.507(3) yes
C37 H371 . 0.998 no
C38 H383 . 0.971 no
C38 H381 . 0.989 no
C38 H382 . 0.977 no
C39 H391 . 0.984 no
C39 H392 . 0.989 no
C39 H393 . 0.986 no
C40 C41 . 1.385(3) yes
C40 H401 . 0.941 no
C41 C42 . 1.379(3) yes
C41 H411 . 0.943 no
C42 C43 . 1.387(2) yes
C42 H421 . 0.941 no
C43 H431 . 0.961 no
C44 C45 . 1.372(2) yes
C44 H441 . 0.927 no
C45 C46 . 1.477(2) yes
C46 C47 . 1.405(2) yes
C46 C55 . 1.393(3) yes
C47 O48 . 1.360(2) yes
C47 C52 . 1.393(3) yes
O48 C49 . 1.453(2) yes
C49 C50 . 1.509(3) yes
C49 C51 . 1.511(3) yes
C49 H491 . 0.989 no
C50 H502 . 0.982 no
C50 H503 . 0.978 no
C50 H501 . 0.976 no
C51 H511 . 0.981 no
C51 H513 . 0.973 no
C51 H512 . 0.965 no
C52 C53 . 1.385(3) yes
C52 H521 . 0.948 no
C53 C54 . 1.375(3) yes
C53 H531 . 0.954 no
C54 C55 . 1.386(3) yes
C54 H541 . 0.951 no
C55 H551 . 0.959 no
Cl560 C570 . 1.730(5) yes
Cl561 C571 . 1.661(6) yes
C570 Cl580 . 1.706(5) yes
C570 H5701 . 0.973 no
C570 H5702 . 0.973 no
C571 Cl581 . 1.663(6) yes
C571 H5711 . 0.983 no
C571 H5712 . 0.979 no

loop_
_geom_hbond_atom_site_label_D
_geom_hbond_atom_site_label_H
_geom_hbond_atom_site_label_A
_geom_hbond_site_symmetry_A
_geom_hbond_angle_DHA
_geom_hbond_distance_DH
_geom_hbond_distance_HA
_geom_hbond_distance_DA
_geom_hbond_publ_flag
C5 H51 O48 . 120.76 0.961 2.4739 3.078(3) yes
C19 H193 C22 2_675 169.97 0.978 2.566 3.534(3) yes
C30 H301 O2 2_576 141.83 0.940 2.3156 3.109(3) yes
C37 H371 C33 . 120.29 0.998 2.544 3.167(3) yes
